data_9016203
loop_
_publ_author_name
'Nagashima, M.'
'Armbruster, T.'

_publ_section_title
;
 Palenzonaite, berzeliite, and manganberzeliite:(As5+,V5+,Si4+)O4 tetrahedra
 in garnet structures
;
_journal_name_full 'Mineralogical Magazine'
_journal_page_first 1081
_journal_page_last 1097
_journal_paper_doi 10.1180/minmag.2012.076.5.02
_journal_volume 76
_journal_year 2012
_chemical_compound_source 'Gozaisho mine, Japan'
_chemical_formula_sum 'As2.889 Ca2.01 Mg0.304 Mn1.696 Na0.99 O12'
_chemical_name_mineral Manganberzeliite
_space_group_IT_number 230
_symmetry_space_group_name_Hall '-I 4bd 2c 3'
_symmetry_space_group_name_H-M 'I a -3 d'
_cell_angle_alpha 90
_cell_angle_beta 90
_cell_angle_gamma 90
_cell_length_a 12.4929
_cell_length_b 12.4929
_cell_length_c 12.4929
_cell_formula_units_Z 8
_cell_volume 1949.799
_database_code_amcsd 0019615
_exptl_crystal_density_diffrn 4.172
_cod_original_sg_symbol_H-M 'I a 3 d'
_cod_original_formula_sum '(Ca2.01 Na.99) (Mn1.696 Mg.304) As2.889 O12'
_cod_database_code 9016203

loop_
_space_group_symop_operation_xyz
x,y,z
1/2+x,1/2+y,1/2+z
z,1/2-x,1/2+y
1/2+z,-x,+y
-y,1/2+z,1/2-x
1/2-y,+z,-x
x,1/2-y,1/2+z
1/2+x,-y,+z
-z,1/2+x,1/2-y
1/2-z,+x,-y
y,1/2-z,1/2+x
1/2+y,-z,+x
-x,1/2+y,1/2-z
1/2-x,+y,-z
3/4+x,1/4-z,3/4-y
1/4+x,3/4-z,1/4-y
3/4-z,1/4+y,3/4+x
1/4-z,3/4+y,1/4+x
3/4+y,1/4-x,3/4-z
1/4+y,3/4-x,1/4-z
3/4-x,1/4+z,3/4+y
1/4-x,3/4+z,1/4+y
3/4+z,1/4-y,3/4-x
1/4+z,3/4-y,1/4-x
3/4-y,1/4+x,3/4+z
1/4-y,3/4+x,1/4+z
1/4+x,1/4+z,1/4+y
3/4+x,3/4+z,3/4+y
1/4-z,1/4-y,1/4-x
3/4-z,3/4-y,3/4-x
1/4+y,1/4+x,1/4+z
3/4+y,3/4+x,3/4+z
1/4-x,1/4-z,1/4-y
3/4-x,3/4-z,3/4-y
1/4+z,1/4+y,1/4+x
3/4+z,3/4+y,3/4+x
1/4-y,1/4-x,1/4-z
3/4-y,3/4-x,3/4-z
1/2+z,x,1/2-y
+z,1/2+x,-y
1/2-y,-z,1/2+x
-y,1/2-z,+x
1/2+x,y,1/2-z
+x,1/2+y,-z
1/2-z,-x,1/2+y
-z,1/2-x,+y
1/2+y,z,1/2-x
+y,1/2+z,-x
1/2-x,-y,1/2+z
-x,1/2-y,+z
1/2-z,1/2+x,y
-z,+x,1/2+y
1/2+y,1/2-z,-x
+y,-z,1/2-x
1/2-x,1/2+y,z
-x,+y,1/2+z
1/2+z,1/2-x,-y
+z,-x,1/2-y
1/2-y,1/2+z,x
-y,+z,1/2+x
1/2+x,1/2-y,-z
+x,-y,1/2-z
3/4-x,3/4+z,1/4-y
1/4-x,1/4+z,3/4-y
3/4+z,3/4-y,1/4+x
1/4+z,1/4-y,3/4+x
3/4-y,3/4+x,1/4-z
1/4-y,1/4+x,3/4-z
3/4+x,3/4-z,1/4+y
1/4+x,1/4-z,3/4+y
3/4-z,3/4+y,1/4-x
1/4-z,1/4+y,3/4-x
3/4+y,3/4-x,1/4+z
1/4+y,1/4-x,3/4+z
1/4-x,3/4-z,3/4+y
3/4-x,1/4-z,1/4+y
1/4+z,3/4+y,3/4-x
3/4+z,1/4+y,1/4-x
1/4-y,3/4-x,3/4+z
3/4-y,1/4-x,1/4+z
1/4+x,3/4+z,3/4-y
3/4+x,1/4+z,1/4-y
1/4-z,3/4-y,3/4+x
3/4-z,1/4-y,1/4+x
1/4+y,3/4+x,3/4-z
3/4+y,1/4+x,1/4-z
-z,-x,-y
1/2-z,1/2-x,1/2-y
y,z,x
1/2+y,1/2+z,1/2+x
-x,-y,-z
1/2-x,1/2-y,1/2-z
z,x,y
1/2+z,1/2+x,1/2+y
-y,-z,-x
1/2-y,1/2-z,1/2-x

loop_
_atom_site_aniso_label
_atom_site_aniso_U_11
_atom_site_aniso_U_22
_atom_site_aniso_U_33
_atom_site_aniso_U_12
_atom_site_aniso_U_13
_atom_site_aniso_U_23
CaX 0.00850 0.01243 0.01243 0.00000 0.00000 0.00168
NaX 0.00850 0.01243 0.01243 0.00000 0.00000 0.00168
MnY 0.00945 0.00945 0.00945 -0.00048 -0.00048 -0.00048
MgY 0.00945 0.00945 0.00945 -0.00048 -0.00048 -0.00048
AsT 0.00621 0.00645 0.00645 0.00000 0.00000 0.00000
O 0.01120 0.01250 0.00940 0.00160 -0.00190 0.00070

loop_
_atom_site_label
_atom_site_fract_x
_atom_site_fract_y
_atom_site_fract_z
_atom_site_occupancy
_atom_site_U_iso_or_equiv
CaX 0.12500 0.00000 0.25000 0.67000 0.01113
NaX 0.12500 0.00000 0.25000 0.33000 0.01113
MnY 0.00000 0.00000 0.00000 0.84800 0.00945
MgY 0.00000 0.00000 0.00000 0.15200 0.00945
AsT 0.37500 0.00000 0.25000 0.96300 0.00637
O 0.03973 0.05317 0.65912 1.00000 0.01104

loop_
_cod_related_entry_id
_cod_related_entry_database
_cod_related_entry_code
1 AMCSD 0019615
